data_4512869
loop_
_publ_author_name
'Neogi, Ishita'
'Bajpai, Alankriti'
'Savitha, Govardhan'
'Moorthy, Jarugu Narasimha'

_publ_section_title
;
 Tetraarylbiphenyl as a New Lattice Inclusion Host by Structure
 Reductionism: Shape and Size Complementarity Based on Torsional
 Flexibility
;
_journal_issue 5
_journal_name_full 'Crystal Growth &amp; Design'
_journal_page_first 2129
_journal_paper_doi 10.1021/cg501711t
_journal_volume 15
_journal_year 2015
_chemical_compound_source synthetic
_chemical_formula_moiety 'C48 H50 O4'
_chemical_formula_sum 'C48 H50 O4'
_chemical_formula_weight 690.88
_chemical_name_common TB
_chemical_name_systematic 3,3,5,5-Tetrakis(2,6-dimethyl-4-methoxyphenyl)biphenyl
_space_group_crystal_system orthorhombic
_space_group_IT_number 60
_space_group_name_Hall '-P 2n 2ab'
_space_group_name_H-M_alt 'P b c n'
_symmetry_cell_setting orthorhombic
_symmetry_Int_Tables_number 60
_symmetry_space_group_name_Hall '-P 2n 2ab'
_symmetry_space_group_name_H-M 'P b c n'
_atom_sites_solution_hydrogens geom
_audit_creation_method SHELXL-2014
_cell_angle_alpha 90
_cell_angle_beta 90
_cell_angle_gamma 90
_cell_formula_units_Z 4
_cell_length_a 11.545(3)
_cell_length_b 14.082(4)
_cell_length_c 23.811(6)
_cell_measurement_reflns_used 1541
_cell_measurement_temperature 100(2)
_cell_measurement_theta_max 25.68
_cell_measurement_theta_min 2.26
_cell_volume 3871.1(18)
_computing_cell_refinement 'Bruker SAINT'
_computing_data_collection 'Bruker APEX2'
_computing_data_reduction 'Bruker SAINT'
_computing_molecular_graphics 'Ortep for Windows (Farrugia, 2012)'
_computing_publication_material 'WinGX publication routines (Farrugia, 2012)'
_computing_structure_refinement 'SHELXL-2014 (Sheldrick, 2014)'
_computing_structure_solution SHELX-97
_diffrn_ambient_temperature 100(2)
_diffrn_measured_fraction_theta_full 0.998
_diffrn_measured_fraction_theta_max 0.987
_diffrn_measurement_device_type 'Bruker APEX-II CCD'
_diffrn_measurement_method '\f and \w scans'
_diffrn_radiation_monochromator graphite
_diffrn_radiation_probe x-ray
_diffrn_radiation_type MoK\a
_diffrn_radiation_wavelength 0.71073
_diffrn_reflns_av_R_equivalents 0.0776
_diffrn_reflns_av_unetI/netI 0.0718
_diffrn_reflns_Laue_measured_fraction_full 0.998
_diffrn_reflns_Laue_measured_fraction_max 0.987
_diffrn_reflns_limit_h_max 15
_diffrn_reflns_limit_h_min -10
_diffrn_reflns_limit_k_max 18
_diffrn_reflns_limit_k_min -18
_diffrn_reflns_limit_l_max 31
_diffrn_reflns_limit_l_min -30
_diffrn_reflns_number 23897
_diffrn_reflns_point_group_measured_fraction_full 0.998
_diffrn_reflns_point_group_measured_fraction_max 0.987
_diffrn_reflns_theta_full 25.242
_diffrn_reflns_theta_max 28.347
_diffrn_reflns_theta_min 2.281
_diffrn_source 'sealed tube'
_exptl_absorpt_coefficient_mu 0.074
_exptl_absorpt_correction_type none
_exptl_crystal_colour colourless
_exptl_crystal_density_diffrn 1.185
_exptl_crystal_density_method 'not measured'
_exptl_crystal_description square
_exptl_crystal_F_000 1480
_exptl_crystal_recrystallization_method evaporation
_exptl_crystal_size_max 0.2
_exptl_crystal_size_mid 0.1
_exptl_crystal_size_min 0.08
_refine_diff_density_max 0.479
_refine_diff_density_min -0.414
_refine_diff_density_rms 0.129
_refine_ls_extinction_coef 0.0068(15)
_refine_ls_extinction_expression Fc^*^=kFc[1+0.001xFc^2^\l^3^/sin(2\q)]^-1/4^
_refine_ls_extinction_method SHELXL
_refine_ls_goodness_of_fit_ref 1.090
_refine_ls_hydrogen_treatment constr
_refine_ls_matrix_type full
_refine_ls_number_parameters 242
_refine_ls_number_reflns 4780
_refine_ls_number_restraints 0
_refine_ls_restrained_S_all 1.090
_refine_ls_R_factor_all 0.0945
_refine_ls_R_factor_gt 0.0618
_refine_ls_shift/su_max 0.000
_refine_ls_shift/su_mean 0.000
_refine_ls_structure_factor_coef Fsqd
_refine_ls_weighting_details 'w=1/[\s^2^(Fo^2^)+(0.1031P)^2^+0.7334P] where P=(Fo^2^+2Fc^2^)/3'
_refine_ls_weighting_scheme calc
_refine_ls_wR_factor_gt 0.1550
_refine_ls_wR_factor_ref 0.1886
_reflns_Friedel_coverage 0.000
_reflns_number_gt 3416
_reflns_number_total 4780
_reflns_threshold_expression 'I > 2\s(I)'
_cod_data_source_file cg501711t_si_002.cif
_cod_data_source_block TB-GF
_cod_depositor_comments 'Adding full bibliography for 4512869--4512878.cif.'
_cod_original_cell_volume 3871.1(17)
_cod_database_code 4512869
_shelx_space_group_comment
;
The symmetry employed for this shelxl refinement is uniquely defined
by the following loop, which should always be used as a source of
symmetry information in preference to the above space-group names.
They are only intended as comments.
;
_shelxl_version_number 2014-1

loop_
_space_group_symop_operation_xyz
'x, y, z'
'-x+1/2, -y+1/2, z+1/2'
'x+1/2, -y+1/2, -z'
'-x, y, -z+1/2'
'-x, -y, -z'
'x-1/2, y-1/2, -z-1/2'
'-x-1/2, y-1/2, z'
'x, -y, z-1/2'

loop_
_atom_site_label
_atom_site_type_symbol
_atom_site_fract_x
_atom_site_fract_y
_atom_site_fract_z
_atom_site_U_iso_or_equiv
_atom_site_adp_type
_atom_site_occupancy
_atom_site_site_symmetry_order
_atom_site_calc_flag
_atom_site_refinement_flags_posn
_atom_site_refinement_flags_adp
C1 C 0.6007(2) 0.48582(17) 0.05068(9) 0.0483(6) Uani 1 1 d . .
H1A H 0.6497 0.4951 0.0186 0.072 Uiso 1 1 calc R U
H1B H 0.6450 0.4948 0.0844 0.072 Uiso 1 1 calc R U
H1C H 0.5383 0.5308 0.0497 0.072 Uiso 1 1 calc R U
O1 O 0.55482(11) 0.39202(10) 0.04978(6) 0.0364(4) Uani 1 1 d . .
C3 C 0.44117(15) 0.27366(12) 0.09098(8) 0.0263(4) Uani 1 1 d . .
H3 H 0.4606 0.2348 0.0608 0.032 Uiso 1 1 calc R U
O2 O 0.38953(11) 0.07155(9) 0.52795(5) 0.0273(3) Uani 1 1 d . .
C2 C 0.48583(14) 0.36549(13) 0.09382(8) 0.0276(4) Uani 1 1 d . .
C4 C 0.36805(14) 0.23958(12) 0.13258(7) 0.0252(4) Uani 1 1 d . .
C5 C 0.33904(14) 0.29783(12) 0.17839(7) 0.0237(4) Uani 1 1 d . .
C006 C 0.23874(15) 0.21843(12) 0.42227(7) 0.0255(4) Uani 1 1 d . .
C6 C 0.38372(15) 0.39070(13) 0.18093(7) 0.0271(4) Uani 1 1 d . .
C7 C 0.45696(15) 0.42371(12) 0.13850(7) 0.0287(4) Uani 1 1 d . .
H7 H 0.4865 0.4851 0.1403 0.034 Uiso 1 1 calc R U
C9 C 0.31779(17) 0.14056(13) 0.12686(9) 0.0344(4) Uani 1 1 d . .
H9A H 0.3274 0.1068 0.1616 0.052 Uiso 1 1 calc R U
H9B H 0.3573 0.1072 0.0973 0.052 Uiso 1 1 calc R U
H9C H 0.2368 0.1449 0.1180 0.052 Uiso 1 1 calc R U
C8 C 0.34968(18) 0.45692(14) 0.22776(8) 0.0356(4) Uani 1 1 d . .
H8A H 0.3822 0.5186 0.2210 0.053 Uiso 1 1 calc R U
H8B H 0.3783 0.4327 0.2628 0.053 Uiso 1 1 calc R U
H8C H 0.2668 0.4617 0.2294 0.053 Uiso 1 1 calc R U
C10 C 0.25913(14) 0.26258(11) 0.22311(7) 0.0234(4) Uani 1 1 d . .
C11 C 0.30215(14) 0.23625(12) 0.27562(7) 0.0251(4) Uani 1 1 d . .
H11 H 0.3811 0.2411 0.2827 0.030 Uiso 1 1 calc R U
C13 C 0.10960(14) 0.19745(12) 0.30648(7) 0.0240(4) Uani 1 1 d . .
H13 H 0.0601 0.1745 0.3341 0.029 Uiso 1 1 calc R U
C12 C 0.22862(14) 0.20278(12) 0.31765(7) 0.0235(4) Uani 1 1 d . .
C14 C 0.06380(14) 0.22558(12) 0.25519(7) 0.0230(4) Uani 1 1 d . .
C21 C 0.1618(2) 0.30571(15) 0.42109(9) 0.0400(5) Uani 1 1 d . .
H21A H 0.1789 0.3426 0.3882 0.060 Uiso 1 1 calc R U
H21B H 0.1758 0.3433 0.4540 0.060 Uiso 1 1 calc R U
H21C H 0.0821 0.2865 0.4203 0.060 Uiso 1 1 calc R U
C22 C 0.39625(17) 0.04331(14) 0.32632(7) 0.0322(4) Uani 1 1 d . .
H22A H 0.3336 0.0339 0.3004 0.048 Uiso 1 1 calc R U
H22B H 0.4272 -0.0172 0.3373 0.048 Uiso 1 1 calc R U
H22C H 0.4559 0.0803 0.3087 0.048 Uiso 1 1 calc R U
C23 C 0.34573(16) 0.11275(13) 0.57799(7) 0.0286(4) Uani 1 1 d . .
H23A H 0.3796 0.0817 0.6099 0.043 Uiso 1 1 calc R U
H23B H 0.2631 0.1053 0.5791 0.043 Uiso 1 1 calc R U
H23C H 0.3648 0.1791 0.5788 0.043 Uiso 1 1 calc R U
C20 C 0.27635(15) 0.18653(12) 0.47467(7) 0.0249(4) Uani 1 1 d . .
H20 H 0.2520 0.2173 0.5072 0.030 Uiso 1 1 calc R U
C19 C 0.34997(14) 0.10908(12) 0.47828(7) 0.0222(4) Uani 1 1 d . .
C18 C 0.38895(14) 0.06445(11) 0.42983(7) 0.0224(4) Uani 1 1 d . .
H18 H 0.4401 0.0136 0.4326 0.027 Uiso 1 1 calc R U
C17 C 0.35237(14) 0.09499(12) 0.37749(7) 0.0225(4) Uani 1 1 d . .
C16 C 0.27462(14) 0.17222(11) 0.37331(7) 0.0227(4) Uani 1 1 d . .
C15 C 0.13984(14) 0.25666(12) 0.21364(7) 0.0233(4) Uani 1 1 d . .
H15 H 0.1105 0.2739 0.1787 0.028 Uiso 1 1 calc R U

loop_
_atom_site_aniso_label
_atom_site_aniso_U_11
_atom_site_aniso_U_22
_atom_site_aniso_U_33
_atom_site_aniso_U_23
_atom_site_aniso_U_13
_atom_site_aniso_U_12
C1 0.0419(12) 0.0596(14) 0.0434(12) 0.0146(11) -0.0020(10) -0.0242(10)
O1 0.0263(7) 0.0453(8) 0.0376(8) 0.0124(6) 0.0070(6) -0.0043(6)
C3 0.0214(8) 0.0301(9) 0.0275(9) 0.0023(7) 0.0029(7) 0.0055(7)
O2 0.0292(7) 0.0328(7) 0.0200(6) 0.0032(5) -0.0006(5) 0.0099(5)
C2 0.0177(8) 0.0361(9) 0.0289(9) 0.0100(7) 0.0004(6) -0.0001(7)
C4 0.0194(8) 0.0263(8) 0.0299(9) 0.0038(7) 0.0008(7) 0.0031(6)
C5 0.0175(8) 0.0286(9) 0.0250(9) 0.0046(7) -0.0010(6) 0.0021(6)
C006 0.0236(9) 0.0280(9) 0.0249(9) 0.0021(6) -0.0015(6) 0.0044(7)
C6 0.0219(8) 0.0325(9) 0.0268(9) 0.0022(7) -0.0041(7) 0.0005(7)
C7 0.0236(9) 0.0294(9) 0.0333(9) 0.0058(7) -0.0056(7) -0.0050(7)
C9 0.0354(11) 0.0273(9) 0.0404(11) 0.0001(8) 0.0095(8) -0.0003(8)
C8 0.0399(11) 0.0351(10) 0.0319(10) -0.0044(8) -0.0021(8) -0.0023(8)
C10 0.0207(8) 0.0254(8) 0.0243(8) 0.0015(6) 0.0010(6) 0.0016(6)
C11 0.0186(8) 0.0293(9) 0.0275(9) 0.0004(7) -0.0017(6) 0.0004(6)
C13 0.0222(8) 0.0276(8) 0.0223(8) 0.0021(6) 0.0014(6) -0.0011(6)
C12 0.0235(8) 0.0257(8) 0.0213(8) 0.0002(6) -0.0012(6) 0.0021(6)
C14 0.0196(8) 0.0269(8) 0.0225(8) -0.0023(6) -0.0005(6) -0.0002(6)
C21 0.0488(12) 0.0404(11) 0.0309(10) -0.0014(8) -0.0063(9) 0.0194(9)
C22 0.0326(10) 0.0394(10) 0.0246(9) -0.0034(7) -0.0039(7) 0.0078(8)
C23 0.0297(9) 0.0348(10) 0.0213(9) 0.0015(7) -0.0002(7) 0.0072(7)
C20 0.0253(9) 0.0286(9) 0.0207(8) -0.0018(6) 0.0011(6) 0.0044(7)
C19 0.0195(8) 0.0253(8) 0.0219(8) 0.0032(6) -0.0025(6) 0.0005(6)
C18 0.0181(8) 0.0226(8) 0.0266(9) -0.0006(6) -0.0016(6) 0.0018(6)
C17 0.0170(8) 0.0268(8) 0.0237(8) -0.0008(7) -0.0005(6) -0.0022(6)
C16 0.0185(8) 0.0255(8) 0.0241(8) 0.0024(6) -0.0030(6) -0.0006(6)
C15 0.0221(8) 0.0290(9) 0.0188(8) 0.0005(6) -0.0018(6) 0.0010(6)

loop_
_atom_type_symbol
_atom_type_description
_atom_type_scat_dispersion_real
_atom_type_scat_dispersion_imag
_atom_type_scat_source
C C 0.0033 0.0016 'International Tables Vol C Tables 4.2.6.8 and 6.1.1.4'
O O 0.0106 0.0060 'International Tables Vol C Tables 4.2.6.8 and 6.1.1.4'
H H 0.0000 0.0000 'International Tables Vol C Tables 4.2.6.8 and 6.1.1.4'

loop_
_geom_angle_atom_site_label_1
_geom_angle_atom_site_label_2
_geom_angle_atom_site_label_3
_geom_angle
_geom_angle_site_symmetry_3
O1 C1 H1A 109.5 .
O1 C1 H1B 109.5 .
H1A C1 H1B 109.5 .
O1 C1 H1C 109.5 .
H1A C1 H1C 109.5 .
H1B C1 H1C 109.5 .
C2 O1 C1 117.29(16) .
C4 C3 C2 120.76(17) .
C4 C3 H3 119.6 .
C2 C3 H3 119.6 .
C19 O2 C23 116.57(13) .
O1 C2 C7 124.57(16) .
O1 C2 C3 115.56(16) .
C7 C2 C3 119.86(16) .
C3 C4 C5 119.83(16) .
C3 C4 C9 119.13(16) .
C5 C4 C9 121.02(15) .
C4 C5 C6 119.25(15) .
C4 C5 C10 120.43(15) .
C6 C5 C10 120.30(15) .
C20 C006 C16 120.24(15) .
C20 C006 C21 117.37(15) .
C16 C006 C21 122.37(15) .
C7 C6 C5 120.00(16) .
C7 C6 C8 119.17(16) .
C5 C6 C8 120.78(16) .
C2 C7 C6 120.30(16) .
C2 C7 H7 119.8 .
C6 C7 H7 119.8 .
C4 C9 H9A 109.5 .
C4 C9 H9B 109.5 .
H9A C9 H9B 109.5 .
C4 C9 H9C 109.5 .
H9A C9 H9C 109.5 .
H9B C9 H9C 109.5 .
C6 C8 H8A 109.5 .
C6 C8 H8B 109.5 .
H8A C8 H8B 109.5 .
C6 C8 H8C 109.5 .
H8A C8 H8C 109.5 .
H8B C8 H8C 109.5 .
C11 C10 C15 118.64(15) .
C11 C10 C5 120.48(15) .
C15 C10 C5 120.87(15) .
C12 C11 C10 121.07(15) .
C12 C11 H11 119.5 .
C10 C11 H11 119.5 .
C14 C13 C12 121.66(15) .
C14 C13 H13 119.2 .
C12 C13 H13 119.2 .
C11 C12 C13 118.61(15) .
C11 C12 C16 121.24(15) .
C13 C12 C16 120.15(15) .
C13 C14 C15 118.31(15) .
C13 C14 C14 121.40(18) 4
C15 C14 C14 120.26(17) 4
C006 C21 H21A 109.5 .
C006 C21 H21B 109.5 .
H21A C21 H21B 109.5 .
C006 C21 H21C 109.5 .
H21A C21 H21C 109.5 .
H21B C21 H21C 109.5 .
C17 C22 H22A 109.5 .
C17 C22 H22B 109.5 .
H22A C22 H22B 109.5 .
C17 C22 H22C 109.5 .
H22A C22 H22C 109.5 .
H22B C22 H22C 109.5 .
O2 C23 H23A 109.5 .
O2 C23 H23B 109.5 .
H23A C23 H23B 109.5 .
O2 C23 H23C 109.5 .
H23A C23 H23C 109.5 .
H23B C23 H23C 109.5 .
C19 C20 C006 119.99(15) .
C19 C20 H20 120.0 .
C006 C20 H20 120.0 .
O2 C19 C20 124.09(15) .
O2 C19 C18 115.68(14) .
C20 C19 C18 120.23(15) .
C17 C18 C19 120.56(15) .
C17 C18 H18 119.7 .
C19 C18 H18 119.7 .
C18 C17 C16 119.73(15) .
C18 C17 C22 118.38(15) .
C16 C17 C22 121.89(15) .
C006 C16 C17 119.19(15) .
C006 C16 C12 120.08(14) .
C17 C16 C12 120.70(15) .
C14 C15 C10 121.66(15) .
C14 C15 H15 119.2 .
C10 C15 H15 119.2 .

loop_
_geom_bond_atom_site_label_1
_geom_bond_atom_site_label_2
_geom_bond_distance
_geom_bond_site_symmetry_2
C1 O1 1.423(2) .
C1 H1A 0.9600 .
C1 H1B 0.9600 .
C1 H1C 0.9600 .
O1 C2 1.369(2) .
C3 C4 1.387(2) .
C3 C2 1.394(3) .
C3 H3 0.9300 .
O2 C19 1.3735(19) .
O2 C23 1.419(2) .
C2 C7 1.384(3) .
C4 C5 1.405(2) .
C4 C9 1.517(2) .
C5 C6 1.407(2) .
C5 C10 1.494(2) .
C006 C20 1.395(2) .
C006 C16 1.398(2) .
C006 C21 1.517(3) .
C6 C7 1.397(2) .
C6 C8 1.506(3) .
C7 H7 0.9300 .
C9 H9A 0.9600 .
C9 H9B 0.9600 .
C9 H9C 0.9600 .
C8 H8A 0.9600 .
C8 H8B 0.9600 .
C8 H8C 0.9600 .
C10 C11 1.396(2) .
C10 C15 1.398(2) .
C11 C12 1.394(2) .
C11 H11 0.9300 .
C13 C14 1.389(2) .
C13 C12 1.401(2) .
C13 H13 0.9300 .
C12 C16 1.491(2) .
C14 C15 1.393(2) .
C14 C14 1.494(3) 4
C21 H21A 0.9600 .
C21 H21B 0.9600 .
C21 H21C 0.9600 .
C22 C17 1.507(2) .
C22 H22A 0.9600 .
C22 H22B 0.9600 .
C22 H22C 0.9600 .
C23 H23A 0.9600 .
C23 H23B 0.9600 .
C23 H23C 0.9600 .
C20 C19 1.385(2) .
C20 H20 0.9300 .
C19 C18 1.389(2) .
C18 C17 1.384(2) .
C18 H18 0.9300 .
C17 C16 1.414(2) .
C15 H15 0.9300 .

loop_
_geom_torsion_atom_site_label_1
_geom_torsion_atom_site_label_2
_geom_torsion_atom_site_label_3
_geom_torsion_atom_site_label_4
_geom_torsion
_geom_torsion_site_symmetry_1
_geom_torsion_site_symmetry_4
C1 O1 C2 C7 0.7(3) . .
C1 O1 C2 C3 179.06(16) . .
C4 C3 C2 O1 -178.57(15) . .
C4 C3 C2 C7 -0.1(3) . .
C2 C3 C4 C5 -0.4(3) . .
C2 C3 C4 C9 177.77(16) . .
C3 C4 C5 C6 0.8(2) . .
C9 C4 C5 C6 -177.36(16) . .
C3 C4 C5 C10 179.17(15) . .
C9 C4 C5 C10 1.0(2) . .
C4 C5 C6 C7 -0.6(2) . .
C10 C5 C6 C7 -179.00(15) . .
C4 C5 C6 C8 176.81(16) . .
C10 C5 C6 C8 -1.6(2) . .
O1 C2 C7 C6 178.61(16) . .
C3 C2 C7 C6 0.3(3) . .
C5 C6 C7 C2 0.1(3) . .
C8 C6 C7 C2 -177.41(16) . .
C4 C5 C10 C11 105.50(19) . .
C6 C5 C10 C11 -76.2(2) . .
C4 C5 C10 C15 -75.5(2) . .
C6 C5 C10 C15 102.8(2) . .
C15 C10 C11 C12 1.3(2) . .
C5 C10 C11 C12 -179.68(15) . .
C10 C11 C12 C13 -1.0(2) . .
C10 C11 C12 C16 178.40(15) . .
C14 C13 C12 C11 -0.8(2) . .
C14 C13 C12 C16 179.79(15) . .
C12 C13 C14 C15 2.2(2) . .
C12 C13 C14 C14 -176.04(12) . 4
C16 C006 C20 C19 0.3(3) . .
C21 C006 C20 C19 -177.82(17) . .
C23 O2 C19 C20 3.6(2) . .
C23 O2 C19 C18 -176.63(15) . .
C006 C20 C19 O2 -178.64(15) . .
C006 C20 C19 C18 1.7(3) . .
O2 C19 C18 C17 178.48(14) . .
C20 C19 C18 C17 -1.8(3) . .
C19 C18 C17 C16 0.0(2) . .
C19 C18 C17 C22 -179.29(15) . .
C20 C006 C16 C17 -2.1(3) . .
C21 C006 C16 C17 175.92(17) . .
C20 C006 C16 C12 176.28(16) . .
C21 C006 C16 C12 -5.7(3) . .
C18 C17 C16 C006 2.0(2) . .
C22 C17 C16 C006 -178.80(16) . .
C18 C17 C16 C12 -176.40(15) . .
C22 C17 C16 C12 2.8(2) . .
C11 C12 C16 C006 119.26(18) . .
C13 C12 C16 C006 -61.3(2) . .
C11 C12 C16 C17 -62.4(2) . .
C13 C12 C16 C17 117.05(18) . .
C13 C14 C15 C10 -1.9(3) . .
C14 C14 C15 C10 176.35(13) 4 .
C11 C10 C15 C14 0.2(2) . .
C5 C10 C15 C14 -178.82(15) . .
